data_4508866
loop_
_publ_author_name
'Ananchenko, Gennady S.'
'Udachin, Konstantin A.'
'Pojarova, Michaela'
'Dubes, Alix'
'Ripmeester, John A.'
'Jebors, Said'
'Coleman, Anthony W.'

_publ_section_title
;
 Van der Waals Nanocapsular Complexes of Amphiphilic Calixarenes
;
_journal_issue 9
_journal_name_full 'Crystal Growth &amp; Design'
_journal_page_first 2141
_journal_paper_doi 10.1021/cg0603826
_journal_volume 6
_journal_year 2006
_chemical_formula_sum 'C48 H56 O9'
_chemical_formula_weight 776.93
_chemical_name_systematic
; 
 ? 
;
_space_group_IT_number 33
_symmetry_cell_setting orthorhombic
_symmetry_space_group_name_Hall 'P 2c -2n'
_symmetry_space_group_name_H-M 'P n a 21'
_atom_sites_solution_hydrogens geom
_atom_sites_solution_primary direct
_atom_sites_solution_secondary difmap
_audit_creation_method SHELXL-97
_cell_angle_alpha 90.00
_cell_angle_beta 90.00
_cell_angle_gamma 90.00
_cell_formula_units_Z 4
_cell_length_a 17.645(4)
_cell_length_b 15.371(3)
_cell_length_c 15.398(3)
_cell_measurement_temperature 125(2)
_cell_volume 4176.3(15)
_computing_structure_refinement 'SHELXL-97 (Sheldrick, 1997)'
_computing_structure_solution 'SHELXS-97 (Sheldrick, 1990)'
_diffrn_ambient_temperature 125(2)
_diffrn_measured_fraction_theta_full 0.990
_diffrn_measured_fraction_theta_max 0.990
_diffrn_radiation_monochromator graphite
_diffrn_radiation_source 'fine-focus sealed tube'
_diffrn_radiation_type MoK\a
_diffrn_radiation_wavelength 0.71070
_diffrn_reflns_av_R_equivalents 0.0530
_diffrn_reflns_av_sigmaI/netI 0.0488
_diffrn_reflns_limit_h_max 24
_diffrn_reflns_limit_h_min -24
_diffrn_reflns_limit_k_max 20
_diffrn_reflns_limit_k_min -19
_diffrn_reflns_limit_l_max 21
_diffrn_reflns_limit_l_min -19
_diffrn_reflns_number 46122
_diffrn_reflns_theta_full 29.67
_diffrn_reflns_theta_max 29.67
_diffrn_reflns_theta_min 1.15
_exptl_absorpt_coefficient_mu 0.084
_exptl_absorpt_correction_T_max 0.9792
_exptl_absorpt_correction_T_min 0.9591
_exptl_absorpt_correction_type multi-scan
_exptl_absorpt_process_details sadabs
_exptl_crystal_density_diffrn 1.236
_exptl_crystal_density_method 'not measured'
_exptl_crystal_F_000 1664
_exptl_crystal_size_max 0.50
_exptl_crystal_size_mid 0.45
_exptl_crystal_size_min 0.25
_refine_diff_density_max 0.389
_refine_diff_density_min -0.274
_refine_diff_density_rms 0.059
_refine_ls_abs_structure_details 'Flack H D (1983), Acta Cryst. A39, 876-881'
_refine_ls_abs_structure_Flack 1.0(11)
_refine_ls_extinction_coef 0.0017(3)
_refine_ls_extinction_expression Fc^*^=kFc[1+0.001xFc^2^\l^3^/sin(2\q)]^-1/4^
_refine_ls_extinction_method SHELXL
_refine_ls_goodness_of_fit_ref 1.003
_refine_ls_hydrogen_treatment mixed
_refine_ls_matrix_type full
_refine_ls_number_parameters 542
_refine_ls_number_reflns 11705
_refine_ls_number_restraints 51
_refine_ls_restrained_S_all 1.005
_refine_ls_R_factor_all 0.0722
_refine_ls_R_factor_gt 0.0517
_refine_ls_shift/su_max 0.001
_refine_ls_shift/su_mean 0.000
_refine_ls_structure_factor_coef Fsqd
_refine_ls_weighting_details 'calc w=1/[\s^2^(Fo^2^)+(0.0687P)^2^+1.8470P] where P=(Fo^2^+2Fc^2^)/3'
_refine_ls_weighting_scheme calc
_refine_ls_wR_factor_gt 0.1246
_refine_ls_wR_factor_ref 0.1397
_reflns_number_gt 9767
_reflns_number_total 11705
_reflns_threshold_expression >2sigma(I)
_cod_data_source_file cg0603826sup1.cif
_cod_data_source_block gen35
_cod_depositor_comments
;
The following automatic conversions were performed:

'_exptl_absorpt_correction_type' value 'multiscan' changed to
'multi-scan' according to
/home/saulius/struct/CIF-dictionaries/cif_core.dic dictionary named
'cif_core.dic' version 2.4.2 from 2011-04-26.

Automatic conversion script
Id: cif_fix_values 1891 2012-01-12 08:04:46Z andrius 
;
_cod_original_sg_symbol_H-M Pna21
_cod_database_code 4508866

loop_
_symmetry_equiv_pos_as_xyz
'x, y, z'
'-x, -y, z+1/2'
'-x+1/2, y+1/2, z+1/2'
'x+1/2, -y+1/2, z'

loop_
_atom_site_label
_atom_site_type_symbol
_atom_site_fract_x
_atom_site_fract_y
_atom_site_fract_z
_atom_site_U_iso_or_equiv
_atom_site_adp_type
_atom_site_occupancy
_atom_site_symmetry_multiplicity
_atom_site_calc_flag
_atom_site_refinement_flags
_atom_site_disorder_assembly
_atom_site_disorder_group
O1 O 0.50821(9) 0.71255(12) 0.30439(13) 0.0278(4) Uani 1 1 d . . .
H1C H 0.522(2) 0.762(2) 0.310(3) 0.057(11) Uiso 1 1 d . . .
O2 O 0.49647(8) 0.86397(11) 0.39805(13) 0.0264(4) Uani 1 1 d . . .
H2C H 0.501(2) 0.859(2) 0.465(3) 0.067(12) Uiso 1 1 d . . .
O3 O 0.50693(8) 0.78089(12) 0.55536(13) 0.0268(4) Uani 1 1 d . . .
H3C H 0.520(2) 0.727(2) 0.524(3) 0.057(11) Uiso 1 1 d . . .
O4 O 0.50951(9) 0.63078(11) 0.46274(13) 0.0263(4) Uani 1 1 d . . .
H4C H 0.5087(12) 0.6452(16) 0.416(2) 0.009(6) Uiso 1 1 d . . .
O5 O 0.19462(10) 0.58844(12) 0.14645(14) 0.0336(4) Uani 1 1 d . . .
O6 O 0.18529(10) 1.03742(13) 0.29386(14) 0.0376(5) Uani 1 1 d . . .
O7 O 0.19101(10) 0.87348(12) 0.72809(14) 0.0348(5) Uani 1 1 d . . .
O8 O 0.22135(10) 0.42271(12) 0.58241(14) 0.0356(4) Uani 1 1 d . . .
C1 C 0.43776(12) 0.70216(15) 0.26560(16) 0.0212(5) Uani 1 1 d . . .
C2 C 0.40785(12) 0.61979(15) 0.26310(16) 0.0212(5) Uani 1 1 d . . .
C3 C 0.33651(12) 0.60718(15) 0.22579(17) 0.0240(5) Uani 1 1 d . . .
H3 H 0.3162 0.5501 0.2220 0.029 Uiso 1 1 calc R . .
C4 C 0.29495(12) 0.67687(15) 0.19421(16) 0.0230(5) Uani 1 1 d . . .
C5 C 0.32699(13) 0.75874(15) 0.19595(17) 0.0244(5) Uani 1 1 d . . .
H5 H 0.2992 0.8064 0.1730 0.029 Uiso 1 1 calc R . .
C6 C 0.39867(12) 0.77351(15) 0.23024(15) 0.0204(5) Uani 1 1 d . . .
C7 C 0.42841(12) 0.86496(15) 0.23288(17) 0.0243(5) Uani 1 1 d . . .
H7A H 0.4148 0.8954 0.1784 0.029 Uiso 1 1 calc R . .
H7B H 0.4844 0.8638 0.2375 0.029 Uiso 1 1 calc R . .
C8 C 0.21596(13) 0.66052(16) 0.16134(18) 0.0275(5) Uani 1 1 d D . .
C9 C 0.16156(16) 0.73598(19) 0.1585(3) 0.0463(8) Uani 1 1 d D . .
H9A H 0.1886 0.7879 0.1363 0.056 Uiso 1 1 calc R . .
H9B H 0.1444 0.7490 0.2183 0.056 Uiso 1 1 calc R . .
C10 C 0.09179(14) 0.7193(2) 0.1012(2) 0.0411(7) Uani 1 1 d D . .
H10A H 0.0712 0.6608 0.1141 0.049 Uiso 1 1 calc R . .
H10B H 0.0521 0.7626 0.1151 0.049 Uiso 1 1 calc R . .
C11 C 0.11100(19) 0.7250(2) 0.0064(3) 0.0486(9) Uani 1 1 d D . .
H11A H 0.1186 0.7861 -0.0098 0.058 Uiso 1 1 calc R . .
H11B H 0.0694 0.7005 -0.0280 0.058 Uiso 1 1 calc R . .
H11C H 0.1576 0.6922 -0.0050 0.058 Uiso 1 1 calc R . .
C12 C 0.42998(11) 0.90992(14) 0.39342(16) 0.0193(5) Uani 1 1 d . . .
C13 C 0.39535(12) 0.91412(14) 0.31018(17) 0.0216(5) Uani 1 1 d . . .
C14 C 0.32683(12) 0.95770(14) 0.30212(17) 0.0217(5) Uani 1 1 d . . .
H14 H 0.3026 0.9615 0.2472 0.026 Uiso 1 1 calc R . .
C15 C 0.29342(12) 0.99611(15) 0.37536(17) 0.0222(5) Uani 1 1 d . . .
C16 C 0.32980(12) 0.99268(14) 0.45642(17) 0.0228(5) Uani 1 1 d . . .
H16 H 0.3068 1.0197 0.5053 0.027 Uiso 1 1 calc R . .
C17 C 0.39906(11) 0.95024(14) 0.46639(16) 0.0209(5) Uani 1 1 d . . .
C18 C 0.43380(12) 0.94234(15) 0.55777(17) 0.0211(5) Uani 1 1 d . . .
H18A H 0.4896 0.9373 0.5529 0.025 Uiso 1 1 calc R . .
H18B H 0.4222 0.9955 0.5916 0.025 Uiso 1 1 calc R . .
C19 C 0.21692(12) 1.03635(16) 0.36458(17) 0.0250(5) Uani 1 1 d D . .
C20 C 0.17730(13) 1.0696(2) 0.4461(2) 0.0400(7) Uani 1 1 d D . .
H20A H 0.1796 1.0239 0.4914 0.048 Uiso 1 1 calc R . .
H20B H 0.2051 1.1210 0.4682 0.048 Uiso 1 1 calc R . .
C21 C 0.09633(15) 1.0941(2) 0.4315(2) 0.0455(8) Uani 1 1 d D . .
H21A H 0.0701 1.0453 0.4022 0.055 Uiso 1 1 calc R . .
H21B H 0.0943 1.1452 0.3924 0.055 Uiso 1 1 calc R . .
C22 C 0.05464(17) 1.1157(2) 0.5155(3) 0.0546(10) Uani 1 1 d D . .
H22A H 0.0557 1.0651 0.5541 0.066 Uiso 1 1 calc R . .
H22B H 0.0019 1.1308 0.5022 0.066 Uiso 1 1 calc R . .
H22C H 0.0794 1.1650 0.5440 0.066 Uiso 1 1 calc R . .
C23 C 0.43909(11) 0.78334(15) 0.59990(16) 0.0196(5) Uani 1 1 d . . .
C24 C 0.40292(12) 0.86394(15) 0.60478(16) 0.0207(5) Uani 1 1 d . . .
C25 C 0.33363(12) 0.86814(15) 0.64852(17) 0.0223(5) Uani 1 1 d . . .
H25 H 0.3092 0.9229 0.6543 0.027 Uiso 1 1 calc R . .
C26 C 0.29936(12) 0.79520(15) 0.68367(16) 0.0225(5) Uani 1 1 d . . .
C27 C 0.33766(12) 0.71702(15) 0.67935(15) 0.0218(5) Uani 1 1 d . . .
H27 H 0.3157 0.6667 0.7049 0.026 Uiso 1 1 calc R . .
C28 C 0.40814(12) 0.71012(15) 0.63824(16) 0.0210(5) Uani 1 1 d . . .
C29 C 0.44657(11) 0.62208(14) 0.63312(16) 0.0202(5) Uani 1 1 d . . .
H29A H 0.4371 0.5896 0.6875 0.024 Uiso 1 1 calc R . .
H29B H 0.5020 0.6304 0.6272 0.024 Uiso 1 1 calc R . .
C30 C 0.22083(13) 0.80247(16) 0.71968(17) 0.0251(5) Uani 1 1 d D . .
C31 C 0.17844(13) 0.72203(17) 0.7444(2) 0.0319(6) Uani 1 1 d D . .
H31A H 0.2032 0.6957 0.7958 0.038 Uiso 1 1 calc R . .
H31B H 0.1820 0.6797 0.6962 0.038 Uiso 1 1 calc R . .
C32 C 0.09487(13) 0.73738(17) 0.7653(2) 0.0316(6) Uani 1 1 d D . .
H32A H 0.0909 0.7739 0.8181 0.038 Uiso 1 1 calc R . .
H32B H 0.0710 0.7694 0.7167 0.038 Uiso 1 1 calc R . .
C33 C 0.05286(14) 0.65330(19) 0.7798(2) 0.0423(8) Uani 1 1 d D . .
H33A H 0.0592 0.6156 0.7290 0.051 Uiso 1 1 calc R . .
H33B H -0.0011 0.6656 0.7884 0.051 Uiso 1 1 calc R . .
H33C H 0.0732 0.6241 0.8313 0.051 Uiso 1 1 calc R . .
C34 C 0.44839(11) 0.57698(14) 0.47195(16) 0.0196(5) Uani 1 1 d . . .
C35 C 0.41714(11) 0.56912(14) 0.55592(17) 0.0199(5) Uani 1 1 d . . .
C36 C 0.35476(12) 0.51607(14) 0.56737(17) 0.0220(5) Uani 1 1 d . . .
H36 H 0.3335 0.5088 0.6236 0.026 Uiso 1 1 calc R . .
C37 C 0.32295(11) 0.47297(14) 0.49596(16) 0.0209(5) Uani 1 1 d . . .
C38 C 0.35650(11) 0.47998(14) 0.41324(17) 0.0211(5) Uani 1 1 d . . .
H38 H 0.3358 0.4483 0.3659 0.025 Uiso 1 1 calc R . .
C39 C 0.41882(12) 0.53199(14) 0.39999(17) 0.0212(5) Uani 1 1 d . . .
C40 C 0.44862(11) 0.54386(14) 0.30656(17) 0.0202(5) Uani 1 1 d . . .
H40A H 0.5038 0.5553 0.3079 0.024 Uiso 1 1 calc R . .
H40B H 0.4399 0.4899 0.2728 0.024 Uiso 1 1 calc R . .
C41 C 0.25103(13) 0.42515(15) 0.50955(17) 0.0240(5) Uani 1 1 d D . .
C42 C 0.21467(12) 0.37951(17) 0.43200(18) 0.0305(6) Uani 1 1 d D . .
H42A H 0.2458 0.3283 0.4161 0.037 Uiso 1 1 calc R . .
H42B H 0.2145 0.4197 0.3818 0.037 Uiso 1 1 calc R . .
C43 C 0.13323(13) 0.34954(17) 0.4500(2) 0.0341(6) Uani 1 1 d D . .
H43A H 0.1165 0.3108 0.4023 0.041 Uiso 1 1 calc R . .
H43B H 0.1324 0.3154 0.5045 0.041 Uiso 1 1 calc R . .
C44 C 0.07818(15) 0.4242(2) 0.4580(3) 0.0472(9) Uani 1 1 d D . .
H44A H 0.0945 0.4630 0.5048 0.057 Uiso 1 1 calc R . .
H44B H 0.0275 0.4016 0.4710 0.057 Uiso 1 1 calc R . .
H44C H 0.0767 0.4566 0.4031 0.057 Uiso 1 1 calc R . .
O1A O 0.1501(5) 0.7172(5) 0.3600(6) 0.0595(11) Uani 0.19 1 d PD A 1
C1A C 0.1906(7) 0.7958(7) 0.3765(8) 0.085(2) Uani 0.19 1 d PDU A 1
H1A1 H 0.1552 0.8458 0.3774 0.101 Uiso 0.19 1 calc PR A 1
H1A2 H 0.2284 0.8059 0.3301 0.101 Uiso 0.19 1 calc PR A 1
C2A C 0.2286(6) 0.7878(5) 0.4605(8) 0.0360(8) Uani 0.19 1 d PD A 1
H2A1 H 0.1969 0.8124 0.5075 0.043 Uiso 0.19 1 calc PR A 1
H2A2 H 0.2780 0.8182 0.4599 0.043 Uiso 0.19 1 calc PR A 1
C3A C 0.2392(6) 0.6931(6) 0.4727(10) 0.0522(11) Uani 0.19 1 d PD A 1
H3A1 H 0.2861 0.6724 0.4443 0.063 Uiso 0.19 1 calc PR A 1
H3A2 H 0.2405 0.6774 0.5351 0.063 Uiso 0.19 1 calc PR A 1
C4A C 0.17190(10) 0.65873(14) 0.4302(2) 0.0731(14) Uani 0.19 1 d PD A 1
H4A1 H 0.1300 0.6537 0.4727 0.088 Uiso 0.19 1 calc PR A 1
H4A2 H 0.1826 0.6001 0.4066 0.088 Uiso 0.19 1 calc PR A 1
O1B O 0.13033(10) 0.73742(14) 0.4162(2) 0.0595(11) Uani 0.81 1 d PRD A 2
C1B C 0.18125(10) 0.80860(14) 0.4284(2) 0.085(2) Uani 0.81 1 d PRDU A 2
H1B1 H 0.1691 0.8397 0.4830 0.101 Uiso 0.81 1 calc PR A 2
H1B2 H 0.1770 0.8501 0.3796 0.101 Uiso 0.81 1 calc PR A 2
C2B C 0.25878(14) 0.77230(19) 0.4325(3) 0.0360(8) Uani 0.81 1 d PD A 2
H2B1 H 0.2850 0.7798 0.3762 0.043 Uiso 0.81 1 calc PR A 2
H2B2 H 0.2887 0.8018 0.4782 0.043 Uiso 0.81 1 calc PR A 2
C3B C 0.2498(2) 0.6803(2) 0.4528(3) 0.0522(11) Uani 0.81 1 d PD A 2
H3B1 H 0.2882 0.6451 0.4218 0.063 Uiso 0.81 1 calc PR A 2
H3B2 H 0.2553 0.6702 0.5160 0.063 Uiso 0.81 1 calc PR A 2
C4B C 0.17399(19) 0.6572(2) 0.4241(5) 0.0731(14) Uani 0.81 1 d PD A 2
H4B1 H 0.1498 0.6179 0.4668 0.088 Uiso 0.81 1 calc PR A 2
H4B2 H 0.1763 0.6270 0.3674 0.088 Uiso 0.81 1 calc PR A 2

loop_
_atom_site_aniso_label
_atom_site_aniso_U_11
_atom_site_aniso_U_22
_atom_site_aniso_U_33
_atom_site_aniso_U_23
_atom_site_aniso_U_13
_atom_site_aniso_U_12
O1 0.0239(7) 0.0272(9) 0.0322(10) 0.0002(7) -0.0031(7) -0.0037(6)
O2 0.0191(6) 0.0258(8) 0.0342(10) 0.0001(8) 0.0004(7) 0.0047(6)
O3 0.0172(6) 0.0294(9) 0.0338(11) -0.0009(7) 0.0005(6) -0.0002(6)
O4 0.0205(7) 0.0272(9) 0.0312(10) -0.0018(8) 0.0007(7) -0.0035(6)
O5 0.0311(8) 0.0309(9) 0.0389(11) -0.0011(8) -0.0117(8) -0.0013(7)
O6 0.0353(9) 0.0402(10) 0.0371(11) 0.0009(9) -0.0029(8) 0.0164(8)
O7 0.0362(8) 0.0239(9) 0.0443(12) -0.0051(8) 0.0096(8) 0.0033(7)
O8 0.0401(9) 0.0350(10) 0.0319(10) 0.0015(8) 0.0020(8) -0.0157(7)
C1 0.0193(8) 0.0243(11) 0.0198(11) -0.0019(9) 0.0052(8) 0.0010(8)
C2 0.0219(9) 0.0190(10) 0.0227(12) -0.0006(9) 0.0041(8) 0.0029(7)
C3 0.0247(9) 0.0212(10) 0.0260(13) -0.0024(9) 0.0032(9) 0.0003(8)
C4 0.0207(9) 0.0248(11) 0.0234(12) -0.0053(9) 0.0008(9) 0.0026(8)
C5 0.0250(10) 0.0242(11) 0.0240(12) -0.0021(9) 0.0045(9) 0.0068(8)
C6 0.0233(9) 0.0200(10) 0.0180(11) -0.0014(8) 0.0060(8) 0.0007(8)
C7 0.0247(9) 0.0232(11) 0.0250(12) 0.0022(9) 0.0053(9) 0.0001(8)
C8 0.0232(9) 0.0295(12) 0.0297(13) -0.0015(10) -0.0026(9) 0.0040(8)
C9 0.0318(13) 0.0381(15) 0.069(2) -0.0005(15) -0.0064(14) 0.0033(11)
C10 0.0206(10) 0.0474(16) 0.055(2) 0.0125(14) -0.0013(12) 0.0030(11)
C11 0.0431(15) 0.0407(17) 0.062(2) 0.0058(15) -0.0054(15) -0.0018(13)
C12 0.0173(8) 0.0138(9) 0.0269(12) 0.0001(9) 0.0050(8) -0.0010(7)
C13 0.0221(9) 0.0164(10) 0.0263(12) -0.0021(9) 0.0037(9) -0.0008(7)
C14 0.0213(9) 0.0191(10) 0.0248(12) 0.0006(9) -0.0011(9) -0.0008(7)
C15 0.0202(9) 0.0191(10) 0.0275(12) 0.0019(9) 0.0004(8) 0.0006(8)
C16 0.0209(9) 0.0154(10) 0.0320(13) 0.0009(9) 0.0037(9) -0.0005(8)
C17 0.0177(8) 0.0168(10) 0.0282(13) -0.0001(9) 0.0012(8) -0.0028(7)
C18 0.0184(8) 0.0176(10) 0.0273(12) -0.0025(9) 0.0015(8) -0.0023(7)
C19 0.0208(9) 0.0244(11) 0.0297(13) 0.0016(9) 0.0009(9) 0.0020(8)
C20 0.0250(10) 0.0513(17) 0.0436(18) -0.0157(14) -0.0041(11) 0.0091(10)
C21 0.0356(13) 0.0409(16) 0.060(2) -0.0146(15) -0.0002(14) 0.0055(11)
C22 0.0312(13) 0.065(2) 0.068(2) -0.0261(18) -0.0026(14) 0.0049(14)
C23 0.0161(8) 0.0231(10) 0.0197(11) -0.0028(9) -0.0010(8) -0.0019(8)
C24 0.0209(9) 0.0196(10) 0.0218(12) 0.0003(9) -0.0032(8) -0.0029(8)
C25 0.0257(9) 0.0187(10) 0.0223(12) -0.0039(9) -0.0019(9) 0.0030(8)
C26 0.0215(9) 0.0223(11) 0.0236(12) -0.0005(9) 0.0002(8) 0.0012(8)
C27 0.0217(9) 0.0221(10) 0.0217(13) -0.0010(9) -0.0009(8) -0.0026(8)
C28 0.0206(9) 0.0194(10) 0.0229(12) -0.0031(9) -0.0050(8) 0.0011(8)
C29 0.0175(8) 0.0176(10) 0.0256(12) -0.0039(9) -0.0035(8) -0.0011(7)
C30 0.0260(10) 0.0264(11) 0.0228(12) -0.0009(9) 0.0029(9) -0.0005(9)
C31 0.0249(10) 0.0281(12) 0.0428(16) -0.0001(11) 0.0091(11) 0.0003(9)
C32 0.0192(10) 0.0355(14) 0.0401(16) 0.0058(12) 0.0035(10) 0.0010(9)
C33 0.0265(11) 0.0413(15) 0.059(2) 0.0162(14) 0.0048(12) -0.0020(10)
C34 0.0141(7) 0.0177(10) 0.0270(12) -0.0006(9) 0.0012(8) 0.0027(7)
C35 0.0138(8) 0.0168(10) 0.0290(12) 0.0017(9) -0.0031(8) 0.0017(7)
C36 0.0205(9) 0.0204(10) 0.0251(13) 0.0020(9) 0.0007(9) -0.0003(8)
C37 0.0181(8) 0.0157(10) 0.0289(13) 0.0019(9) -0.0025(9) -0.0004(7)
C38 0.0180(8) 0.0156(9) 0.0297(13) -0.0028(8) -0.0041(8) 0.0011(7)
C39 0.0194(9) 0.0171(10) 0.0273(13) -0.0002(9) 0.0007(8) 0.0029(7)
C40 0.0167(8) 0.0170(10) 0.0270(12) -0.0012(9) 0.0034(8) 0.0026(7)
C41 0.0222(9) 0.0216(11) 0.0281(12) 0.0012(9) 0.0004(9) -0.0015(8)
C42 0.0205(9) 0.0384(13) 0.0326(14) -0.0075(11) 0.0009(10) -0.0056(9)
C43 0.0300(11) 0.0307(13) 0.0416(16) 0.0004(11) -0.0048(11) -0.0056(9)
C44 0.0296(12) 0.0410(16) 0.071(2) -0.0092(16) -0.0063(14) -0.0033(11)
O1A 0.0177(9) 0.0314(12) 0.129(3) 0.0209(17) -0.0088(14) -0.0025(9)
C1A 0.0242(14) 0.0339(19) 0.196(7) 0.014(3) 0.001(3) 0.0010(13)
C2A 0.0154(11) 0.0376(16) 0.055(2) 0.0032(16) 0.0007(15) -0.0050(11)
C3A 0.0485(17) 0.0392(19) 0.069(3) -0.0050(19) -0.012(2) 0.0075(15)
C4A 0.0383(14) 0.0360(17) 0.145(4) 0.026(2) -0.033(2) -0.0072(12)
O1B 0.0177(9) 0.0314(12) 0.129(3) 0.0209(17) -0.0088(14) -0.0025(9)
C1B 0.0242(14) 0.0339(19) 0.196(7) 0.014(3) 0.001(3) 0.0010(13)
C2B 0.0154(11) 0.0376(16) 0.055(2) 0.0032(16) 0.0007(15) -0.0050(11)
C3B 0.0485(17) 0.0392(19) 0.069(3) -0.0050(19) -0.012(2) 0.0075(15)
C4B 0.0383(14) 0.0360(17) 0.145(4) 0.026(2) -0.033(2) -0.0072(12)

loop_
_atom_type_symbol
_atom_type_description
_atom_type_scat_dispersion_real
_atom_type_scat_dispersion_imag
_atom_type_scat_source
C C 0.0033 0.0016 'International Tables Vol C Tables 4.2.6.8 and 6.1.1.4'
H H 0.0000 0.0000 'International Tables Vol C Tables 4.2.6.8 and 6.1.1.4'
O O 0.0106 0.0060 'International Tables Vol C Tables 4.2.6.8 and 6.1.1.4'

loop_
_geom_angle_atom_site_label_1
_geom_angle_atom_site_label_2
_geom_angle_atom_site_label_3
_geom_angle
C1 O1 H1C 115(3)
C12 O2 H2C 99(2)
C23 O3 H3C 118(2)
C34 O4 H4C 105.2(18)
C2 C1 O1 117.5(2)
C2 C1 C6 121.4(2)
O1 C1 C6 121.1(2)
C1 C2 C3 119.1(2)
C1 C2 C40 120.8(2)
C3 C2 C40 119.9(2)
C4 C3 C2 120.9(2)
C4 C3 H3 119.5
C2 C3 H3 119.5
C5 C4 C3 118.8(2)
C5 C4 C8 122.6(2)
C3 C4 C8 118.6(2)
C4 C5 C6 122.0(2)
C4 C5 H5 119.0
C6 C5 H5 119.0
C5 C6 C1 117.8(2)
C5 C6 C7 118.8(2)
C1 C6 C7 123.3(2)
C6 C7 C13 110.56(19)
C6 C7 H7A 109.5
C13 C7 H7A 109.5
C6 C7 H7B 109.5
C13 C7 H7B 109.5
H7A C7 H7B 108.1
O5 C8 C4 120.8(2)
O5 C8 C9 120.6(2)
C4 C8 C9 118.2(2)
C8 C9 C10 113.5(3)
C8 C9 H9A 108.9
C10 C9 H9A 108.9
C8 C9 H9B 108.9
C10 C9 H9B 108.9
H9A C9 H9B 107.7
C11 C10 C9 111.6(3)
C11 C10 H10A 109.3
C9 C10 H10A 109.3
C11 C10 H10B 109.3
C9 C10 H10B 109.3
H10A C10 H10B 108.0
C10 C11 H11A 109.5
C10 C11 H11B 109.5
H11A C11 H11B 109.5
C10 C11 H11C 109.5
H11A C11 H11C 109.5
H11B C11 H11C 109.5
O2 C12 C17 121.5(2)
O2 C12 C13 116.0(2)
C17 C12 C13 122.57(19)
C14 C13 C12 118.5(2)
C14 C13 C7 120.2(2)
C12 C13 C7 121.10(19)
C13 C14 C15 119.8(2)
C13 C14 H14 120.1
C15 C14 H14 120.1
C14 C15 C16 120.4(2)
C14 C15 C19 117.7(2)
C16 C15 C19 121.8(2)
C17 C16 C15 121.1(2)
C17 C16 H16 119.5
C15 C16 H16 119.5
C16 C17 C12 117.5(2)
C16 C17 C18 119.1(2)
C12 C17 C18 123.06(19)
C24 C18 C17 110.98(18)
C24 C18 H18A 109.4
C17 C18 H18A 109.4
C24 C18 H18B 109.4
C17 C18 H18B 109.4
H18A C18 H18B 108.0
O6 C19 C15 121.1(2)
O6 C19 C20 121.3(2)
C15 C19 C20 117.5(2)
C21 C20 C19 113.5(3)
C21 C20 H20A 108.9
C19 C20 H20A 108.9
C21 C20 H20B 108.9
C19 C20 H20B 108.9
H20A C20 H20B 107.7
C20 C21 C22 112.9(3)
C20 C21 H21A 109.0
C22 C21 H21A 109.0
C20 C21 H21B 109.0
C22 C21 H21B 109.0
H21A C21 H21B 107.8
C21 C22 H22A 109.5
C21 C22 H22B 109.5
H22A C22 H22B 109.5
C21 C22 H22C 109.5
H22A C22 H22C 109.5
H22B C22 H22C 109.5
O3 C23 C28 122.2(2)
O3 C23 C24 116.6(2)
C28 C23 C24 121.2(2)
C23 C24 C25 117.8(2)
C23 C24 C18 121.2(2)
C25 C24 C18 120.7(2)
C26 C25 C24 122.2(2)
C26 C25 H25 118.9
C24 C25 H25 118.9
C27 C26 C25 118.2(2)
C27 C26 C30 122.4(2)
C25 C26 C30 119.3(2)
C26 C27 C28 121.5(2)
C26 C27 H27 119.2
C28 C27 H27 119.2
C23 C28 C27 118.8(2)
C23 C28 C29 121.8(2)
C27 C28 C29 119.3(2)
C28 C29 C35 111.30(18)
C28 C29 H29A 109.4
C35 C29 H29A 109.4
C28 C29 H29B 109.4
C35 C29 H29B 109.4
H29A C29 H29B 108.0
O7 C30 C31 119.9(2)
O7 C30 C26 120.4(2)
C31 C30 C26 119.7(2)
C30 C31 C32 114.1(2)
C30 C31 H31A 108.7
C32 C31 H31A 108.7
C30 C31 H31B 108.7
C32 C31 H31B 108.7
H31A C31 H31B 107.6
C33 C32 C31 111.9(2)
C33 C32 H32A 109.2
C31 C32 H32A 109.2
C33 C32 H32B 109.2
C31 C32 H32B 109.2
H32A C32 H32B 107.9
C32 C33 H33A 109.5
C32 C33 H33B 109.5
H33A C33 H33B 109.5
C32 C33 H33C 109.5
H33A C33 H33C 109.5
H33B C33 H33C 109.5
O4 C34 C39 120.6(2)
O4 C34 C35 117.1(2)
C39 C34 C35 122.34(19)
C36 C35 C34 118.6(2)
C36 C35 C29 119.0(2)
C34 C35 C29 122.23(19)
C35 C36 C37 119.9(2)
C35 C36 H36 120.1
C37 C36 H36 120.1
C36 C37 C38 120.33(19)
C36 C37 C41 117.8(2)
C38 C37 C41 121.7(2)
C39 C38 C37 121.0(2)
C39 C38 H38 119.5
C37 C38 H38 119.5
C38 C39 C34 117.8(2)
C38 C39 C40 118.7(2)
C34 C39 C40 123.38(19)
C2 C40 C39 109.81(18)
C2 C40 H40A 109.7
C39 C40 H40A 109.7
C2 C40 H40B 109.7
C39 C40 H40B 109.7
H40A C40 H40B 108.2
O8 C41 C37 120.3(2)
O8 C41 C42 121.1(2)
C37 C41 C42 118.5(2)
C41 C42 C43 113.0(2)
C41 C42 H42A 109.0
C43 C42 H42A 109.0
C41 C42 H42B 109.0
C43 C42 H42B 109.0
H42A C42 H42B 107.8
C44 C43 C42 112.9(2)
C44 C43 H43A 109.0
C42 C43 H43A 109.0
C44 C43 H43B 109.0
C42 C43 H43B 109.0
H43A C43 H43B 107.8
C43 C44 H44A 109.5
C43 C44 H44B 109.5
H44A C44 H44B 109.5
C43 C44 H44C 109.5
H44A C44 H44C 109.5
H44B C44 H44C 109.5
C1A O1A C4A 105.0(6)
O1A C1A C2A 108.4(8)
O1A C1A H1A1 110.0
C2A C1A H1A1 110.0
O1A C1A H1A2 110.0
C2A C1A H1A2 110.0
H1A1 C1A H1A2 108.4
C1A C2A C3A 104.7(8)
C1A C2A H2A1 110.8
C3A C2A H2A1 110.8
C1A C2A H2A2 110.8
C3A C2A H2A2 110.8
H2A1 C2A H2A2 108.9
C4A C3A C2A 101.4(6)
C4A C3A H3A1 111.5
C2A C3A H3A1 111.5
C4A C3A H3A2 111.5
C2A C3A H3A2 111.5
H3A1 C3A H3A2 109.3
C3A C4A O1A 109.0(6)
C3A C4A H4A1 109.9
O1A C4A H4A1 109.9
C3A C4A H4A2 109.9
O1A C4A H4A2 109.9
H4A1 C4A H4A2 108.3
C1B O1B C4B 107.70(16)
O1B C1B C2B 107.37(14)
O1B C1B H1B1 110.2
C2B C1B H1B1 110.2
O1B C1B H1B2 110.2
C2B C1B H1B2 110.2
H1B1 C1B H1B2 108.5
C3B C2B C1B 105.9(2)
C3B C2B H2B1 110.5
C1B C2B H2B1 110.5
C3B C2B H2B2 110.5
C1B C2B H2B2 110.5
H2B1 C2B H2B2 108.7
C4B C3B C2B 105.8(3)
C4B C3B H3B1 110.6
C2B C3B H3B1 110.6
C4B C3B H3B2 110.6
C2B C3B H3B2 110.6
H3B1 C3B H3B2 108.7
C3B C4B O1B 107.8(3)
C3B C4B H4B1 110.1
O1B C4B H4B1 110.1
C3B C4B H4B2 110.1
O1B C4B H4B2 110.1
H4B1 C4B H4B2 108.5

loop_
_geom_bond_atom_site_label_1
_geom_bond_atom_site_label_2
_geom_bond_distance
O1 C1 1.388(3)
O1 H1C 0.80(4)
O2 C12 1.371(2)
O2 H2C 1.04(5)
O3 C23 1.380(3)
O3 H3C 0.99(4)
O4 C34 1.366(3)
O4 H4C 0.76(3)
O5 C8 1.192(3)
O6 C19 1.224(3)
O7 C30 1.219(3)
O8 C41 1.239(3)
C1 C2 1.372(3)
C1 C6 1.405(3)
C2 C3 1.397(3)
C2 C40 1.526(3)
C3 C4 1.386(3)
C3 H3 0.9500
C4 C5 1.380(3)
C4 C8 1.504(3)
C5 C6 1.389(3)
C5 H5 0.9500
C6 C7 1.501(3)
C7 C13 1.526(3)
C7 H7A 0.9900
C7 H7B 0.9900
C8 C9 1.506(4)
C9 C10 1.536(4)
C9 H9A 0.9900
C9 H9B 0.9900
C10 C11 1.501(5)
C10 H10A 0.9900
C10 H10B 0.9900
C11 H11A 0.9800
C11 H11B 0.9800
C11 H11C 0.9800
C12 C17 1.394(3)
C12 C13 1.421(3)
C13 C14 1.388(3)
C14 C15 1.403(4)
C14 H14 0.9500
C15 C16 1.405(4)
C15 C19 1.494(3)
C16 C17 1.394(3)
C16 H16 0.9500
C17 C18 1.540(3)
C18 C24 1.508(3)
C18 H18A 0.9900
C18 H18B 0.9900
C19 C20 1.525(4)
C20 C21 1.495(4)
C20 H20A 0.9900
C20 H20B 0.9900
C21 C22 1.524(5)
C21 H21A 0.9900
C21 H21B 0.9900
C22 H22A 0.9800
C22 H22B 0.9800
C22 H22C 0.9800
C23 C28 1.383(3)
C23 C24 1.396(3)
C24 C25 1.397(3)
C25 C26 1.384(3)
C25 H25 0.9500
C26 C27 1.380(3)
C26 C30 1.497(3)
C27 C28 1.399(3)
C27 H27 0.9500
C28 C29 1.516(3)
C29 C35 1.531(3)
C29 H29A 0.9900
C29 H29B 0.9900
C30 C31 1.494(3)
C31 C32 1.527(3)
C31 H31A 0.9900
C31 H31B 0.9900
C32 C33 1.507(4)
C32 H32A 0.9900
C32 H32B 0.9900
C33 H33A 0.9800
C33 H33B 0.9800
C33 H33C 0.9800
C34 C39 1.407(3)
C34 C35 1.411(3)
C35 C36 1.381(3)
C36 C37 1.401(3)
C36 H36 0.9500
C37 C38 1.409(3)
C37 C41 1.481(3)
C38 C39 1.375(3)
C38 H38 0.9500
C39 C40 1.543(4)
C40 H40A 0.9900
C40 H40B 0.9900
C41 C42 1.526(3)
C42 C43 1.534(3)
C42 H42A 0.9900
C42 H42B 0.9900
C43 C44 1.509(4)
C43 H43A 0.9900
C43 H43B 0.9900
C44 H44A 0.9800
C44 H44B 0.9800
C44 H44C 0.9800
O1A C1A 1.427(9)
O1A C4A 1.458(7)
C1A C2A 1.463(9)
C1A H1A1 0.9900
C1A H1A2 0.9900
C2A C3A 1.479(8)
C2A H2A1 0.9900
C2A H2A2 0.9900
C3A C4A 1.455(8)
C3A H3A1 0.9900
C3A H3A2 0.9900
C4A H4A1 0.9900
C4A H4A2 0.9900
O1B C1B 1.4282
O1B C4B 1.459(4)
C1B C2B 1.479(3)
C1B H1B1 0.9900
C1B H1B2 0.9900
C2B C3B 1.457(5)
C2B H2B1 0.9900
C2B H2B2 0.9900
C3B C4B 1.452(5)
C3B H3B1 0.9900
C3B H3B2 0.9900
C4B H4B1 0.9900
C4B H4B2 0.9900
